data_4109685
loop_
_publ_author_name
'Bradley O. Ashburn'
'Rich G. Carter'
'Lev N. Zakharov'

_publ_section_title
;
 Synthesis of Tetra-ortho-substituted, Phosphorus-Containing and
 Carbonyl-Containing Biaryls Utilizing a Diels-Alder Approach
;
_journal_name_full 'Journal of the American Chemical Society'
_journal_page_first 9109
_journal_page_last 9116
_journal_paper_doi 10.1021/ja071163r
_journal_volume 129
_journal_year 2007
_chemical_formula_sum 'C43 H53 N O5 P'
_chemical_formula_weight 694.83
_chemical_name_systematic
; 
 ? 
;
_space_group_IT_number 14
_symmetry_cell_setting monoclinic
_symmetry_space_group_name_Hall '-P 2ybc'
_symmetry_space_group_name_H-M 'P 1 21/c 1'
_atom_sites_solution_hydrogens geom
_atom_sites_solution_primary direct
_atom_sites_solution_secondary difmap
_audit_creation_method SHELXL-97
_cell_angle_alpha 90.00
_cell_angle_beta 93.9920(10)
_cell_angle_gamma 90.00
_cell_formula_units_Z 4
_cell_length_a 11.4730(9)
_cell_length_b 8.8646(7)
_cell_length_c 36.722(3)
_cell_measurement_reflns_used 5291
_cell_measurement_temperature 153(2)
_cell_measurement_theta_max 27.54
_cell_measurement_theta_min 2.36
_cell_volume 3725.7(5)
_computing_cell_refinement 'Bruker SMART'
_computing_data_collection 'Bruker SMART'
_computing_data_reduction 'Bruker SAINT'
_computing_molecular_graphics 'Bruker SHELXTL'
_computing_publication_material 'Bruker SHELXTL'
_computing_structure_refinement 'SHELXL-97 (Sheldrick, 1997)'
_computing_structure_solution 'SHELXS-97 (Sheldrick, 1990)'
_diffrn_ambient_temperature 153(2)
_diffrn_measured_fraction_theta_full 0.998
_diffrn_measured_fraction_theta_max 0.998
_diffrn_measurement_device_type 'CCD area detector'
_diffrn_measurement_method 'phi and omega scans'
_diffrn_radiation_monochromator graphite
_diffrn_radiation_source 'fine-focus sealed tube'
_diffrn_radiation_type MoK\a
_diffrn_radiation_wavelength 0.71073
_diffrn_reflns_av_R_equivalents 0.0438
_diffrn_reflns_av_sigmaI/netI 0.0446
_diffrn_reflns_limit_h_max 13
_diffrn_reflns_limit_h_min -13
_diffrn_reflns_limit_k_max 10
_diffrn_reflns_limit_k_min -10
_diffrn_reflns_limit_l_max 43
_diffrn_reflns_limit_l_min -42
_diffrn_reflns_number 22174
_diffrn_reflns_theta_full 25.00
_diffrn_reflns_theta_max 25.00
_diffrn_reflns_theta_min 1.11
_exptl_absorpt_coefficient_mu 0.120
_exptl_absorpt_correction_T_max 1.000
_exptl_absorpt_correction_T_min 0.643
_exptl_absorpt_correction_type multi-scan
_exptl_absorpt_process_details SADABS
_exptl_crystal_colour Light-yellow
_exptl_crystal_density_diffrn 1.239
_exptl_crystal_density_meas 0
_exptl_crystal_description Block
_exptl_crystal_F_000 1492
_exptl_crystal_size_max 0.32
_exptl_crystal_size_mid 0.14
_exptl_crystal_size_min 0.08
_refine_diff_density_max 0.581
_refine_diff_density_min -0.291
_refine_diff_density_rms 0.072
_refine_ls_extinction_method none
_refine_ls_goodness_of_fit_ref 1.081
_refine_ls_hydrogen_treatment refall
_refine_ls_matrix_type full
_refine_ls_number_parameters 608
_refine_ls_number_reflns 6560
_refine_ls_number_restraints 0
_refine_ls_restrained_S_all 1.081
_refine_ls_R_factor_all 0.0669
_refine_ls_R_factor_gt 0.0559
_refine_ls_shift/su_max 0.001
_refine_ls_shift/su_mean 0.000
_refine_ls_structure_factor_coef Fsqd
_refine_ls_weighting_details 'calc w=1/[\s^2^(Fo^2^)+(0.0654P)^2^+2.6652P] where P=(Fo^2^+2Fc^2^)/3'
_refine_ls_weighting_scheme calc
_refine_ls_wR_factor_gt 0.1378
_refine_ls_wR_factor_ref 0.1439
_reflns_number_gt 5467
_reflns_number_total 6560
_reflns_threshold_expression >2sigma(I)
_cod_data_source_file ja071163rsi20070216_084312.cif
_cod_data_source_block 28e
_cod_database_code 4109685

loop_
_symmetry_equiv_pos_as_xyz
'x, y, z'
'-x, y+1/2, -z+1/2'
'-x, -y, -z'
'x, -y-1/2, z-1/2'

loop_
_atom_site_label
_atom_site_type_symbol
_atom_site_fract_x
_atom_site_fract_y
_atom_site_fract_z
_atom_site_U_iso_or_equiv
_atom_site_adp_type
_atom_site_occupancy
_atom_site_symmetry_multiplicity
_atom_site_calc_flag
P1 P 0.20245(5) 0.72674(7) 0.097891(16) 0.01896(17) Uani 1 1 d
O1 O 0.30825(14) 0.64791(18) 0.11396(4) 0.0248(4) Uani 1 1 d
O2 O -0.15163(14) 1.0224(2) 0.13321(5) 0.0266(4) Uani 1 1 d
O3 O 0.15842(14) 0.9327(2) 0.22732(4) 0.0290(4) Uani 1 1 d
O4 O 0.22796(18) 0.5554(2) 0.24851(5) 0.0436(5) Uani 1 1 d
O5 O 0.14047(16) 0.5832(2) 0.19501(5) 0.0379(5) Uani 1 1 d
N1 N 0.22196(18) 0.6073(2) 0.21727(6) 0.0279(5) Uani 1 1 d
C1 C 0.13264(19) 0.8441(2) 0.13120(6) 0.0188(5) Uani 1 1 d
C2 C 0.0209(2) 0.8996(3) 0.12130(6) 0.0210(5) Uani 1 1 d
C3 C -0.04378(19) 0.9737(3) 0.14630(6) 0.0215(5) Uani 1 1 d
C4 C -0.0008(2) 0.9878(3) 0.18244(7) 0.0235(5) Uani 1 1 d
C5 C 0.1103(2) 0.9313(3) 0.19223(6) 0.0219(5) Uani 1 1 d
C6 C 0.18110(19) 0.8650(3) 0.16696(6) 0.0192(5) Uani 1 1 d
C7 C 0.30249(19) 0.8191(3) 0.18157(6) 0.0193(5) Uani 1 1 d
C8 C 0.3211(2) 0.7011(3) 0.20666(6) 0.0222(5) Uani 1 1 d
C9 C 0.4287(2) 0.6647(3) 0.22391(7) 0.0267(6) Uani 1 1 d
C10 C 0.5236(2) 0.7511(3) 0.21667(7) 0.0308(6) Uani 1 1 d
C11 C 0.5088(2) 0.8724(3) 0.19314(7) 0.0265(6) Uani 1 1 d
C12 C 0.4010(2) 0.9077(3) 0.17512(6) 0.0221(5) Uani 1 1 d
C13 C 0.40007(19) 1.0395(3) 0.14944(7) 0.0240(5) Uani 1 1 d
C14 C 0.3496(2) 1.1792(3) 0.15798(7) 0.0297(6) Uani 1 1 d
C15 C 0.3568(2) 1.3004(3) 0.13412(9) 0.0390(7) Uani 1 1 d
C16 C 0.4138(3) 1.2874(4) 0.10271(9) 0.0434(8) Uani 1 1 d
C17 C 0.4685(2) 1.1535(4) 0.09465(8) 0.0370(7) Uani 1 1 d
C18 C 0.4641(2) 1.0285(3) 0.11803(7) 0.0278(6) Uani 1 1 d
C19 C 0.2934(3) 1.2074(4) 0.19310(10) 0.0398(7) Uani 1 1 d
C20 C 0.5304(2) 0.8869(3) 0.10956(8) 0.0336(6) Uani 1 1 d
C21 C -0.2184(2) 1.1064(4) 0.15764(8) 0.0330(6) Uani 1 1 d
C22 C 0.1040(2) 1.0169(3) 0.25461(7) 0.0290(6) Uani 1 1 d
C23 C 0.1880(2) 1.0212(3) 0.28814(6) 0.0246(5) Uani 1 1 d
C24 C 0.1654(2) 1.1205(3) 0.31614(7) 0.0318(6) Uani 1 1 d
C25 C 0.2397(2) 1.1270(3) 0.34748(7) 0.0362(7) Uani 1 1 d
C26 C 0.3374(2) 1.0361(3) 0.35115(7) 0.0352(6) Uani 1 1 d
C27 C 0.3609(2) 0.9381(3) 0.32330(7) 0.0302(6) Uani 1 1 d
C28 C 0.2860(2) 0.9301(3) 0.29196(7) 0.0284(6) Uani 1 1 d
C29 C 0.0865(2) 0.5944(3) 0.08229(7) 0.0231(5) Uani 1 1 d
C30 C 0.1261(2) 0.4903(3) 0.05202(7) 0.0287(6) Uani 1 1 d
C31 C 0.0343(3) 0.3713(3) 0.04143(8) 0.0377(7) Uani 1 1 d
C32 C 0.0063(3) 0.2772(3) 0.07452(9) 0.0429(7) Uani 1 1 d
C33 C -0.0380(3) 0.3783(4) 0.10389(9) 0.0425(7) Uani 1 1 d
C34 C 0.0516(2) 0.5018(3) 0.11515(7) 0.0309(6) Uani 1 1 d
C35 C 0.2378(2) 0.8502(3) 0.06018(7) 0.0241(5) Uani 1 1 d
C36 C 0.3303(2) 0.7762(3) 0.03747(7) 0.0305(6) Uani 1 1 d
C37 C 0.3738(3) 0.8865(4) 0.00955(8) 0.0393(7) Uani 1 1 d
C38 C 0.2727(3) 0.9428(4) -0.01587(8) 0.0439(8) Uani 1 1 d
C39 C 0.1801(3) 1.0169(4) 0.00624(9) 0.0430(7) Uani 1 1 d
C40 C 0.1363(2) 0.9090(3) 0.03481(7) 0.0289(6) Uani 1 1 d
H2 H -0.013(2) 0.886(3) 0.0968(7) 0.018(6) Uiso 1 1 d
H4 H -0.045(2) 1.030(3) 0.2005(8) 0.032(7) Uiso 1 1 d
H9 H 0.439(2) 0.588(3) 0.2406(7) 0.023(7) Uiso 1 1 d
H10 H 0.600(2) 0.728(3) 0.2290(7) 0.027(7) Uiso 1 1 d
H11 H 0.578(2) 0.935(3) 0.1895(7) 0.027(7) Uiso 1 1 d
H15 H 0.323(2) 1.388(3) 0.1398(7) 0.028(7) Uiso 1 1 d
H16 H 0.415(3) 1.369(4) 0.0868(9) 0.047(9) Uiso 1 1 d
H17 H 0.511(3) 1.140(4) 0.0741(9) 0.047(9) Uiso 1 1 d
H19A H 0.324(3) 1.306(4) 0.2052(9) 0.062(10) Uiso 1 1 d
H19B H 0.206(3) 1.222(4) 0.1885(10) 0.065(10) Uiso 1 1 d
H19C H 0.300(3) 1.132(4) 0.2097(9) 0.051(10) Uiso 1 1 d
H20A H 0.609(3) 0.886(3) 0.1230(8) 0.041(8) Uiso 1 1 d
H20B H 0.489(2) 0.797(3) 0.1143(7) 0.032(7) Uiso 1 1 d
H20C H 0.548(2) 0.885(3) 0.0840(9) 0.038(8) Uiso 1 1 d
H21A H -0.242(3) 1.044(4) 0.1769(9) 0.043(9) Uiso 1 1 d
H21B H -0.173(2) 1.206(3) 0.1664(8) 0.036(8) Uiso 1 1 d
H21C H -0.288(2) 1.131(3) 0.1433(7) 0.021(6) Uiso 1 1 d
H22A H 0.031(3) 0.966(3) 0.2593(8) 0.035(8) Uiso 1 1 d
H22B H 0.088(3) 1.129(4) 0.2455(8) 0.044(8) Uiso 1 1 d
H24 H 0.099(3) 1.184(4) 0.3132(8) 0.041(8) Uiso 1 1 d
H25 H 0.217(2) 1.195(3) 0.3677(8) 0.039(8) Uiso 1 1 d
H26 H 0.392(3) 1.040(4) 0.3748(10) 0.062(10) Uiso 1 1 d
H27 H 0.429(2) 0.876(3) 0.3257(7) 0.020(6) Uiso 1 1 d
H28 H 0.305(3) 0.865(4) 0.2716(10) 0.061(10) Uiso 1 1 d
H29 H 0.021(2) 0.650(3) 0.0721(7) 0.030(7) Uiso 1 1 d
H30A H 0.200(2) 0.442(3) 0.0612(7) 0.024(6) Uiso 1 1 d
H30B H 0.142(2) 0.553(3) 0.0321(8) 0.033(7) Uiso 1 1 d
H31A H -0.039(2) 0.424(3) 0.0309(7) 0.031(7) Uiso 1 1 d
H31B H 0.064(2) 0.311(3) 0.0225(8) 0.039(8) Uiso 1 1 d
H32A H -0.052(3) 0.208(4) 0.0663(8) 0.038(8) Uiso 1 1 d
H32B H 0.079(3) 0.227(3) 0.0838(8) 0.036(8) Uiso 1 1 d
H33A H -0.052(3) 0.317(4) 0.1267(9) 0.049(9) Uiso 1 1 d
H33B H -0.113(3) 0.424(4) 0.0931(8) 0.045(9) Uiso 1 1 d
H34A H 0.123(2) 0.452(3) 0.1265(7) 0.033(7) Uiso 1 1 d
H34B H 0.022(2) 0.573(3) 0.1334(7) 0.024(7) Uiso 1 1 d
H35 H 0.278(2) 0.934(3) 0.0724(7) 0.020(6) Uiso 1 1 d
H36A H 0.397(2) 0.738(3) 0.0548(8) 0.038(8) Uiso 1 1 d
H36B H 0.293(2) 0.687(3) 0.0241(7) 0.031(7) Uiso 1 1 d
H37A H 0.414(3) 0.976(4) 0.0238(9) 0.049(9) Uiso 1 1 d
H37B H 0.434(3) 0.827(4) -0.0073(8) 0.045(8) Uiso 1 1 d
H38A H 0.240(3) 0.851(4) -0.0301(8) 0.042(8) Uiso 1 1 d
H38B H 0.291(3) 1.006(4) -0.0328(9) 0.046(9) Uiso 1 1 d
H39A H 0.119(3) 1.057(4) -0.0108(9) 0.052(9) Uiso 1 1 d
H39B H 0.214(3) 1.113(4) 0.0201(9) 0.057(10) Uiso 1 1 d
H40A H 0.081(3) 0.963(3) 0.0483(8) 0.038(8) Uiso 1 1 d
H40B H 0.098(2) 0.820(3) 0.0233(7) 0.024(7) Uiso 1 1 d

loop_
_atom_site_aniso_label
_atom_site_aniso_U_11
_atom_site_aniso_U_22
_atom_site_aniso_U_33
_atom_site_aniso_U_23
_atom_site_aniso_U_13
_atom_site_aniso_U_12
P1 0.0214(3) 0.0165(3) 0.0194(3) -0.0018(2) 0.0041(2) -0.0005(2)
O1 0.0258(9) 0.0208(9) 0.0282(9) -0.0020(7) 0.0036(7) 0.0027(7)
O2 0.0203(8) 0.0316(10) 0.0280(9) -0.0020(8) 0.0012(7) 0.0059(7)
O3 0.0273(9) 0.0403(11) 0.0192(9) -0.0071(8) 0.0017(7) 0.0119(8)
O4 0.0523(12) 0.0518(13) 0.0271(10) 0.0180(9) 0.0051(9) -0.0080(10)
O5 0.0370(11) 0.0405(12) 0.0356(11) 0.0100(9) -0.0016(9) -0.0116(9)
N1 0.0338(12) 0.0268(12) 0.0239(11) 0.0033(9) 0.0074(9) 0.0021(9)
C1 0.0206(11) 0.0145(11) 0.0216(12) 0.0001(9) 0.0047(9) -0.0010(9)
C2 0.0227(12) 0.0196(12) 0.0205(12) -0.0005(10) -0.0004(10) -0.0023(9)
C3 0.0191(11) 0.0185(12) 0.0272(13) 0.0023(10) 0.0028(9) -0.0011(9)
C4 0.0224(12) 0.0243(13) 0.0244(13) -0.0029(10) 0.0066(10) 0.0024(10)
C5 0.0234(12) 0.0220(13) 0.0204(12) -0.0013(10) 0.0014(9) -0.0013(9)
C6 0.0208(11) 0.0143(11) 0.0228(12) 0.0003(9) 0.0037(9) 0.0007(9)
C7 0.0201(11) 0.0193(12) 0.0187(11) -0.0035(9) 0.0029(9) 0.0042(9)
C8 0.0265(12) 0.0213(13) 0.0198(12) 0.0002(10) 0.0079(10) 0.0042(10)
C9 0.0328(14) 0.0266(14) 0.0208(13) 0.0048(11) 0.0014(10) 0.0091(11)
C10 0.0261(14) 0.0379(16) 0.0280(14) 0.0025(12) -0.0009(11) 0.0094(11)
C11 0.0221(12) 0.0308(14) 0.0265(13) -0.0012(11) 0.0004(10) 0.0008(11)
C12 0.0228(12) 0.0216(13) 0.0221(12) -0.0029(10) 0.0028(9) 0.0029(10)
C13 0.0177(11) 0.0225(13) 0.0310(13) 0.0022(10) -0.0041(10) -0.0029(9)
C14 0.0224(12) 0.0221(13) 0.0433(15) 0.0006(12) -0.0061(11) 0.0002(10)
C15 0.0288(14) 0.0238(15) 0.062(2) 0.0110(14) -0.0109(14) 0.0004(12)
C16 0.0392(16) 0.0342(17) 0.054(2) 0.0230(15) -0.0135(14) -0.0094(13)
C17 0.0300(14) 0.0474(19) 0.0328(16) 0.0092(13) -0.0044(12) -0.0130(13)
C18 0.0243(12) 0.0292(14) 0.0293(13) 0.0051(11) -0.0023(10) -0.0073(10)
C19 0.0399(17) 0.0242(15) 0.055(2) -0.0068(15) 0.0019(14) 0.0035(13)
C20 0.0305(15) 0.0379(17) 0.0332(16) -0.0034(13) 0.0083(12) -0.0055(12)
C21 0.0227(14) 0.0416(18) 0.0352(16) -0.0054(13) 0.0049(12) 0.0098(12)
C22 0.0261(14) 0.0395(17) 0.0217(13) -0.0106(12) 0.0033(10) 0.0064(12)
C23 0.0264(12) 0.0277(13) 0.0204(12) -0.0013(10) 0.0051(10) -0.0042(10)
C24 0.0318(14) 0.0359(16) 0.0282(14) -0.0073(12) 0.0048(11) 0.0018(12)
C25 0.0400(16) 0.0418(17) 0.0269(14) -0.0116(13) 0.0026(12) -0.0033(13)
C26 0.0394(15) 0.0395(17) 0.0257(14) 0.0001(12) -0.0043(12) -0.0088(13)
C27 0.0292(14) 0.0277(14) 0.0329(14) 0.0020(11) -0.0029(11) -0.0015(11)
C28 0.0310(14) 0.0273(14) 0.0271(13) -0.0053(11) 0.0037(11) -0.0014(11)
C29 0.0239(12) 0.0180(12) 0.0271(13) -0.0002(10) 0.0002(10) -0.0021(10)
C30 0.0338(15) 0.0247(14) 0.0274(14) -0.0034(11) 0.0006(11) -0.0018(11)
C31 0.0443(17) 0.0287(15) 0.0398(16) -0.0139(13) 0.0002(13) -0.0023(13)
C32 0.0501(19) 0.0261(16) 0.0516(19) -0.0039(14) -0.0027(15) -0.0145(14)
C33 0.0456(18) 0.0340(17) 0.0483(19) 0.0009(14) 0.0058(15) -0.0192(14)
C34 0.0341(15) 0.0271(14) 0.0321(15) -0.0031(12) 0.0069(12) -0.0088(12)
C35 0.0267(13) 0.0220(13) 0.0239(12) -0.0010(10) 0.0042(10) -0.0051(10)
C36 0.0293(14) 0.0370(16) 0.0263(13) 0.0016(12) 0.0102(11) -0.0021(12)
C37 0.0411(16) 0.0461(18) 0.0323(15) -0.0002(14) 0.0144(13) -0.0102(14)
C38 0.0551(19) 0.049(2) 0.0288(16) 0.0091(15) 0.0141(14) -0.0029(16)
C39 0.0519(19) 0.0418(19) 0.0363(16) 0.0140(15) 0.0110(14) 0.0052(15)
C40 0.0334(14) 0.0270(14) 0.0265(14) 0.0025(11) 0.0041(11) 0.0024(12)

loop_
_atom_type_symbol
_atom_type_description
_atom_type_scat_dispersion_real
_atom_type_scat_dispersion_imag
_atom_type_scat_source
C C 0.0033 0.0016 'International Tables Vol C Tables 4.2.6.8 and 6.1.1.4'
H H 0.0000 0.0000 'International Tables Vol C Tables 4.2.6.8 and 6.1.1.4'
N N 0.0061 0.0033 'International Tables Vol C Tables 4.2.6.8 and 6.1.1.4'
O O 0.0106 0.0060 'International Tables Vol C Tables 4.2.6.8 and 6.1.1.4'
P P 0.1023 0.0942 'International Tables Vol C Tables 4.2.6.8 and 6.1.1.4'

loop_
_geom_angle_atom_site_label_1
_geom_angle_atom_site_label_2
_geom_angle_atom_site_label_3
_geom_angle
O1 P1 C1 112.62(10)
O1 P1 C35 111.29(10)
C1 P1 C35 107.20(11)
O1 P1 C29 112.18(11)
C1 P1 C29 103.32(11)
C35 P1 C29 109.85(11)
C3 O2 C21 117.14(19)
C5 O3 C22 119.96(18)
O5 N1 O4 123.4(2)
O5 N1 C8 119.3(2)
O4 N1 C8 117.3(2)
C2 C1 C6 119.6(2)
C2 C1 P1 117.52(17)
C6 C1 P1 122.48(17)
C3 C2 C1 121.2(2)
C3 C2 H2 118.3(14)
C1 C2 H2 120.4(14)
O2 C3 C2 115.5(2)
O2 C3 C4 124.1(2)
C2 C3 C4 120.3(2)
C3 C4 C5 118.2(2)
C3 C4 H4 122.4(16)
C5 C4 H4 119.4(16)
O3 C5 C4 122.8(2)
O3 C5 C6 114.40(19)
C4 C5 C6 122.7(2)
C1 C6 C5 117.7(2)
C1 C6 C7 126.3(2)
C5 C6 C7 116.02(19)
C8 C7 C12 116.0(2)
C8 C7 C6 121.9(2)
C12 C7 C6 121.3(2)
C9 C8 C7 124.4(2)
C9 C8 N1 115.1(2)
C7 C8 N1 120.5(2)
C10 C9 C8 118.4(2)
C10 C9 H9 118.2(16)
C8 C9 H9 123.4(16)
C9 C10 C11 119.4(2)
C9 C10 H10 119.6(16)
C11 C10 H10 120.9(16)
C10 C11 C12 122.4(2)
C10 C11 H11 117.4(15)
C12 C11 H11 120.2(15)
C11 C12 C7 119.3(2)
C11 C12 C13 116.1(2)
C7 C12 C13 124.6(2)
C14 C13 C18 119.1(2)
C14 C13 C12 121.9(2)
C18 C13 C12 118.5(2)
C15 C14 C13 119.6(3)
C15 C14 C19 117.4(3)
C13 C14 C19 122.9(2)
C16 C15 C14 121.2(3)
C16 C15 H15 120.6(18)
C14 C15 H15 118.3(18)
C15 C16 C17 120.2(3)
C15 C16 H16 120(2)
C17 C16 H16 120(2)
C16 C17 C18 120.6(3)
C16 C17 H17 123(2)
C18 C17 H17 116(2)
C17 C18 C13 119.2(3)
C17 C18 C20 119.3(3)
C13 C18 C20 121.5(2)
C14 C19 H19A 110.9(19)
C14 C19 H19B 111(2)
H19A C19 H19B 106(3)
C14 C19 H19C 116(2)
H19A C19 H19C 109(3)
H19B C19 H19C 104(3)
C18 C20 H20A 111.0(17)
C18 C20 H20B 113.4(17)
H20A C20 H20B 110(2)
C18 C20 H20C 110.7(17)
H20A C20 H20C 104(2)
H20B C20 H20C 107(2)
O2 C21 H21A 111.1(19)
O2 C21 H21B 110.6(15)
H21A C21 H21B 114(2)
O2 C21 H21C 103.8(15)
H21A C21 H21C 106(2)
H21B C21 H21C 110(2)
O3 C22 C23 107.48(19)
O3 C22 H22A 107.7(17)
C23 C22 H22A 111.8(16)
O3 C22 H22B 110.1(16)
C23 C22 H22B 108.8(16)
H22A C22 H22B 111(2)
C28 C23 C24 119.1(2)
C28 C23 C22 122.4(2)
C24 C23 C22 118.5(2)
C25 C24 C23 120.3(3)
C25 C24 H24 121.1(18)
C23 C24 H24 118.7(18)
C26 C25 C24 120.4(3)
C26 C25 H25 122.1(16)
C24 C25 H25 117.4(16)
C25 C26 C27 119.6(2)
C25 C26 H26 120(2)
C27 C26 H26 120(2)
C26 C27 C28 120.2(3)
C26 C27 H27 119.6(15)
C28 C27 H27 120.1(15)
C23 C28 C27 120.4(2)
C23 C28 H28 119(2)
C27 C28 H28 120(2)
C34 C29 C30 110.7(2)
C34 C29 P1 108.61(17)
C30 C29 P1 111.41(17)
C34 C29 H29 110.2(16)
C30 C29 H29 106.9(16)
P1 C29 H29 109.0(16)
C31 C30 C29 111.5(2)
C31 C30 H30A 110.3(15)
C29 C30 H30A 107.7(15)
C31 C30 H30B 112.2(17)
C29 C30 H30B 107.0(17)
H30A C30 H30B 108(2)
C30 C31 C32 110.8(2)
C30 C31 H31A 108.7(16)
C32 C31 H31A 109.9(16)
C30 C31 H31B 107.1(17)
C32 C31 H31B 112.2(18)
H31A C31 H31B 108(2)
C33 C32 C31 110.0(3)
C33 C32 H32A 110.5(18)
C31 C32 H32A 106.7(18)
C33 C32 H32B 110.0(17)
C31 C32 H32B 107.4(17)
H32A C32 H32B 112(2)
C32 C33 C34 111.2(2)
C32 C33 H33A 110.3(18)
C34 C33 H33A 107.4(18)
C32 C33 H33B 106.0(18)
C34 C33 H33B 110.8(18)
H33A C33 H33B 111(2)
C29 C34 C33 112.0(2)
C29 C34 H34A 108.2(16)
C33 C34 H34A 108.3(16)
C29 C34 H34B 108.1(15)
C33 C34 H34B 112.0(15)
H34A C34 H34B 108(2)
C40 C35 C36 109.8(2)
C40 C35 P1 117.65(17)
C36 C35 P1 110.60(18)
C40 C35 H35 109.5(15)
C36 C35 H35 105.0(14)
P1 C35 H35 103.4(15)
C37 C36 C35 111.2(2)
C37 C36 H36A 111.5(16)
C35 C36 H36A 108.6(16)
C37 C36 H36B 108.7(15)
C35 C36 H36B 108.2(15)
H36A C36 H36B 109(2)
C38 C37 C36 110.6(2)
C38 C37 H37A 110.6(17)
C36 C37 H37A 108.0(17)
C38 C37 H37B 107.1(16)
C36 C37 H37B 108.5(17)
H37A C37 H37B 112(2)
C37 C38 C39 110.1(3)
C37 C38 H38A 106.9(17)
C39 C38 H38A 111.5(17)
C37 C38 H38B 116(2)
C39 C38 H38B 108(2)
H38A C38 H38B 104(3)
C40 C39 C38 111.7(3)
C40 C39 H39A 114(2)
C38 C39 H39A 108.2(19)
C40 C39 H39B 107.4(18)
C38 C39 H39B 111.2(19)
H39A C39 H39B 104(3)
C39 C40 C35 111.0(2)
C39 C40 H40A 107.5(18)
C35 C40 H40A 111.2(17)
C39 C40 H40B 111.3(15)
C35 C40 H40B 106.7(15)
H40A C40 H40B 109(2)

loop_
_geom_bond_atom_site_label_1
_geom_bond_atom_site_label_2
_geom_bond_distance
P1 O1 1.4867(17)
P1 C1 1.832(2)
P1 C35 1.833(2)
P1 C29 1.835(2)
O2 C3 1.366(3)
O2 C21 1.429(3)
O3 C5 1.366(3)
O3 C22 1.427(3)
O4 N1 1.233(3)
O5 N1 1.217(3)
N1 C8 1.483(3)
C1 C2 1.398(3)
C1 C6 1.402(3)
C2 C3 1.385(3)
C2 H2 0.96(2)
C3 C4 1.389(3)
C4 C5 1.393(3)
C4 H4 0.94(3)
C5 C6 1.404(3)
C6 C7 1.513(3)
C7 C8 1.401(3)
C7 C12 1.410(3)
C8 C9 1.386(3)
C9 C10 1.372(4)
C9 H9 0.92(3)
C10 C11 1.383(4)
C10 H10 0.98(3)
C11 C12 1.397(3)
C11 H11 0.99(3)
C12 C13 1.501(3)
C13 C14 1.412(4)
C13 C18 1.413(4)
C14 C15 1.392(4)
C14 C19 1.503(4)
C15 C16 1.370(5)
C15 H15 0.90(3)
C16 C17 1.384(5)
C16 H16 0.94(3)
C17 C18 1.405(4)
C17 H17 0.93(3)
C18 C20 1.511(4)
C19 H19A 1.03(4)
C19 H19B 1.01(4)
C19 H19C 0.90(4)
C20 H20A 0.99(3)
C20 H20B 0.95(3)
C20 H20C 0.97(3)
C21 H21A 0.95(3)
C21 H21B 1.06(3)
C21 H21C 0.95(3)
C22 C23 1.510(3)
C22 H22A 0.97(3)
C22 H22B 1.06(3)
C23 C28 1.383(4)
C23 C24 1.392(4)
C24 C25 1.385(4)
C24 H24 0.95(3)
C25 C26 1.379(4)
C25 H25 1.00(3)
C26 C27 1.382(4)
C26 H26 1.04(4)
C27 C28 1.389(4)
C27 H27 0.96(3)
C28 H28 0.98(4)
C29 C34 1.535(4)
C29 C30 1.538(3)
C29 H29 0.95(3)
C30 C31 1.522(4)
C30 H30A 0.99(3)
C30 H30B 0.94(3)
C31 C32 1.526(4)
C31 H31A 1.02(3)
C31 H31B 0.96(3)
C32 C33 1.516(5)
C32 H32A 0.94(3)
C32 H32B 0.99(3)
C33 C34 1.538(4)
C33 H33A 1.02(3)
C33 H33B 1.01(3)
C34 H34A 1.00(3)
C34 H34B 1.00(3)
C35 C40 1.531(3)
C35 C36 1.541(3)
C35 H35 0.97(3)
C36 C37 1.526(4)
C36 H36A 1.02(3)
C36 H36B 1.01(3)
C37 C38 1.521(4)
C37 H37A 1.04(3)
C37 H37B 1.09(3)
C38 C39 1.530(4)
C38 H38A 1.02(3)
C38 H38B 0.87(3)
C39 C40 1.530(4)
C39 H39A 0.97(3)
C39 H39B 1.05(4)
C40 H40A 0.96(3)
C40 H40B 0.99(3)

loop_
_cod_related_entry_id
_cod_related_entry_database
_cod_related_entry_code
1 ChemSpider 26576753
